data_4123564
loop_
_publ_author_name
'Yan, Wuming'
'Li, Zhanjie'
'Kishi, Yoshito'

_publ_section_title
;
 Selective activation/coupling of polyhalogenated nucleophiles in
 ni/cr-mediated reactions: synthesis of c1-c19 building block of
 halichondrin bs.
;
_journal_issue 19
_journal_name_full 'Journal of the American Chemical Society'
_journal_page_first 6219
_journal_page_last 6225
_journal_paper_doi 10.1021/jacs.5b03498
_journal_volume 137
_journal_year 2015
_chemical_absolute_configuration ad
_chemical_formula_sum 'C23 H30 Cl I O8 S'
_chemical_formula_weight 628.88
_chemical_name_systematic
; 
 ? 
;
_space_group_IT_number 19
_symmetry_cell_setting orthorhombic
_symmetry_space_group_name_Hall 'P 2ac 2ab'
_symmetry_space_group_name_H-M 'P 21 21 21'
_atom_sites_solution_hydrogens geom
_atom_sites_solution_primary direct
_atom_sites_solution_secondary difmap
_audit_creation_method SHELXL-97
_cell_angle_alpha 90.00
_cell_angle_beta 90.00
_cell_angle_gamma 90.00
_cell_formula_units_Z 4
_cell_length_a 5.7018(2)
_cell_length_b 14.0359(4)
_cell_length_c 31.5795(10)
_cell_measurement_reflns_used 9913
_cell_measurement_temperature 100(2)
_cell_measurement_theta_max 66.6
_cell_measurement_theta_min 2.79
_cell_volume 2527.30(14)
_computing_cell_refinement 'SAINT 7.46A (Bruker-AXS, 2009)'
_computing_data_collection 'APEX2 v2009.3.0 (Bruker-AXS, 2009)'
_computing_data_reduction 'SAINT 7.46A (Bruker-AXS, 2009)'
_computing_molecular_graphics 'Bruker SHELXTL (Sheldrick, 2008)'
_computing_publication_material 'Bruker SHELXTL (Sheldrick, 2008)'
_computing_structure_refinement 'SHELXL-97 (Sheldrick, 2008)'
_computing_structure_solution 'SHELXS-97 (Sheldrick, 2008)'
_diffrn_ambient_temperature 100(2)
_diffrn_measured_fraction_theta_full 0.998
_diffrn_measured_fraction_theta_max 0.998
_diffrn_measurement_device_type
;
Bruker D8 goniometer with CCD area detector  
;
_diffrn_measurement_method 'omega and phi scans'
_diffrn_radiation_monochromator graphite
_diffrn_radiation_source 'I\mS microfocus tube'
_diffrn_radiation_type CuK\a
_diffrn_radiation_wavelength 1.54178
_diffrn_reflns_av_R_equivalents 0.0929
_diffrn_reflns_av_sigmaI/netI 0.0395
_diffrn_reflns_limit_h_max 6
_diffrn_reflns_limit_h_min -6
_diffrn_reflns_limit_k_max 16
_diffrn_reflns_limit_k_min -16
_diffrn_reflns_limit_l_max 37
_diffrn_reflns_limit_l_min -37
_diffrn_reflns_number 59274
_diffrn_reflns_theta_full 66.68
_diffrn_reflns_theta_max 66.68
_diffrn_reflns_theta_min 2.80
_exptl_absorpt_coefficient_mu 12.097
_exptl_absorpt_correction_T_max 0.6433
_exptl_absorpt_correction_T_min 0.1593
_exptl_absorpt_correction_type multi-scan
_exptl_absorpt_process_details sadabs
_exptl_crystal_colour colorless
_exptl_crystal_density_diffrn 1.653
_exptl_crystal_density_method 'not measured'
_exptl_crystal_description needle
_exptl_crystal_F_000 1272
_exptl_crystal_size_max 0.24
_exptl_crystal_size_mid 0.06
_exptl_crystal_size_min 0.04
_refine_diff_density_max 1.594
_refine_diff_density_min -1.065
_refine_diff_density_rms 0.141
_refine_ls_abs_structure_details 'Flack H D (1983), Acta Cryst. A39, 876-881'
_refine_ls_abs_structure_Flack -0.007(10)
_refine_ls_extinction_method none
_refine_ls_goodness_of_fit_ref 1.094
_refine_ls_hydrogen_treatment constr
_refine_ls_matrix_type full
_refine_ls_number_parameters 308
_refine_ls_number_reflns 4448
_refine_ls_number_restraints 0
_refine_ls_restrained_S_all 1.094
_refine_ls_R_factor_all 0.0547
_refine_ls_R_factor_gt 0.0531
_refine_ls_shift/su_max 0.000
_refine_ls_shift/su_mean 0.000
_refine_ls_structure_factor_coef Fsqd
_refine_ls_weighting_details 'calc w=1/[\s^2^(Fo^2^)+(0.0795P)^2^+12.8083P] where P=(Fo^2^+2Fc^2^)/3'
_refine_ls_weighting_scheme calc
_refine_ls_wR_factor_gt 0.1509
_refine_ls_wR_factor_ref 0.1516
_reflns_number_gt 4220
_reflns_number_total 4448
_reflns_threshold_expression >2sigma(I)
_cod_data_source_file ja5b03498_si_002.cif
_cod_data_source_block YWM-01022014
_cod_depositor_comments 'Adding full bibliography for 4123564.cif.'
_cod_original_sg_symbol_H-M P212121
_cod_database_code 4123564

loop_
_symmetry_equiv_pos_as_xyz
'x, y, z'
'-x+1/2, -y, z+1/2'
'-x, y+1/2, -z+1/2'
'x+1/2, -y+1/2, -z'

loop_
_atom_site_label
_atom_site_type_symbol
_atom_site_fract_x
_atom_site_fract_y
_atom_site_fract_z
_atom_site_U_iso_or_equiv
_atom_site_adp_type
_atom_site_occupancy
_atom_site_symmetry_multiplicity
_atom_site_calc_flag
_atom_site_refinement_flags
C1 C 0.3327(18) 0.8302(7) 0.8047(3) 0.043(2) Uani 1 1 d .
H1A H 0.1965 0.8657 0.8118 0.051 Uiso 1 1 calc R
H1B H 0.4052 0.8387 0.7779 0.051 Uiso 1 1 calc R
C2 C 0.4205(17) 0.7693(7) 0.8320(3) 0.036(2) Uani 1 1 d .
C3 C 0.3194(18) 0.7505(6) 0.8751(3) 0.036(2) Uani 1 1 d .
H3A H 0.2697 0.6830 0.8768 0.043 Uiso 1 1 calc R
H3B H 0.1784 0.7907 0.8791 0.043 Uiso 1 1 calc R
C4 C 0.4912(16) 0.7707(6) 0.9105(2) 0.0284(18) Uani 1 1 d .
H4 H 0.6286 0.7270 0.9075 0.034 Uiso 1 1 calc R
C5 C 0.5798(15) 0.8721(6) 0.9118(2) 0.0276(18) Uani 1 1 d .
H5A H 0.4443 0.9157 0.9148 0.033 Uiso 1 1 calc R
H5B H 0.6577 0.8868 0.8846 0.033 Uiso 1 1 calc R
C6 C 0.7523(15) 0.8910(5) 0.9479(2) 0.0267(16) Uani 1 1 d .
H6A H 0.6747 0.8756 0.9751 0.032 Uiso 1 1 calc R
H6B H 0.8883 0.8477 0.9448 0.032 Uiso 1 1 calc R
C7 C 0.8405(15) 0.9929(6) 0.9497(3) 0.0288(17) Uani 1 1 d .
C8 C 0.9764(17) 1.0186(6) 0.9891(3) 0.0324(19) Uani 1 1 d .
H8A H 1.1442 1.0018 0.9862 0.039 Uiso 1 1 calc R
H8B H 0.9113 0.9862 1.0144 0.039 Uiso 1 1 calc R
C9 C 0.9434(15) 1.1263(6) 0.9920(3) 0.0316(19) Uani 1 1 d .
H9 H 0.9358 1.1488 1.0220 0.038 Uiso 1 1 calc R
C10 C 0.7103(16) 1.1441(5) 0.9680(2) 0.0299(17) Uani 1 1 d .
H10 H 0.5870 1.1727 0.9866 0.036 Uiso 1 1 calc R
C11 C 0.7877(16) 1.2119(5) 0.9326(3) 0.0317(18) Uani 1 1 d .
H11 H 0.7867 1.2777 0.9447 0.038 Uiso 1 1 calc R
C12 C 1.0459(15) 1.1837(6) 0.9262(3) 0.0329(18) Uani 1 1 d .
H12 H 1.1302 1.2382 0.9125 0.039 Uiso 1 1 calc R
C13 C 1.0697(15) 1.0955(6) 0.8976(3) 0.0279(18) Uani 1 1 d .
H13 H 1.2397 1.0865 0.8910 0.033 Uiso 1 1 calc R
C14 C 0.9448(15) 1.1231(6) 0.8569(3) 0.0250(17) Uani 1 1 d .
H14 H 1.0157 1.1832 0.8458 0.030 Uiso 1 1 calc R
C15 C 0.6857(15) 1.1395(6) 0.8648(2) 0.0271(17) Uani 1 1 d .
H15 H 0.6136 1.0791 0.8754 0.033 Uiso 1 1 calc R
C16 C 0.5676(15) 1.1678(6) 0.8238(3) 0.0341(19) Uani 1 1 d .
H16A H 0.6324 1.2291 0.8135 0.041 Uiso 1 1 calc R
H16B H 0.3970 1.1759 0.8283 0.041 Uiso 1 1 calc R
C17 C 0.6116(16) 1.0900(7) 0.7914(3) 0.034(2) Uani 1 1 d .
H17A H 0.5439 1.1092 0.7638 0.041 Uiso 1 1 calc R
H17B H 0.5331 1.0306 0.8006 0.041 Uiso 1 1 calc R
C18 C 0.8734(16) 1.0718(6) 0.7862(3) 0.0307(19) Uani 1 1 d .
H18 H 0.9508 1.1294 0.7739 0.037 Uiso 1 1 calc R
C19 C 0.9209(17) 0.9852(6) 0.7582(3) 0.0329(19) Uani 1 1 d .
H19A H 1.0923 0.9746 0.7567 0.039 Uiso 1 1 calc R
H19B H 0.8495 0.9284 0.7715 0.039 Uiso 1 1 calc R
C20 C 0.8274(17) 0.9948(6) 0.7140(3) 0.0330(19) Uani 1 1 d .
C21 C 0.6130(18) 0.9306(7) 0.6432(3) 0.039(2) Uani 1 1 d .
H21A H 0.5131 0.8826 0.6289 0.047 Uiso 1 1 calc R
H21B H 0.5287 0.9922 0.6429 0.047 Uiso 1 1 calc R
C22 C 0.8423(18) 0.9405(6) 0.6195(3) 0.036(2) Uani 1 1 d .
C23 C 1.0311(19) 1.0240(8) 0.5646(3) 0.048(3) Uani 1 1 d .
H23A H 1.0697 0.9660 0.5488 0.072 Uiso 1 1 calc R
H23B H 1.1612 1.0400 0.5836 0.072 Uiso 1 1 calc R
H23C H 1.0049 1.0766 0.5448 0.072 Uiso 1 1 calc R
O1 O 0.6403(10) 1.0532(4) 0.95085(17) 0.0272(12) Uani 1 1 d .
O2 O 1.1285(10) 1.1734(4) 0.96834(18) 0.0342(13) Uani 1 1 d .
O3 O 0.9766(10) 1.0051(4) 0.91180(17) 0.0284(12) Uani 1 1 d .
O4 O 0.6466(10) 1.2140(4) 0.89551(17) 0.0297(13) Uani 1 1 d .
O5 O 0.9778(10) 1.0492(4) 0.82641(16) 0.0274(12) Uani 1 1 d .
O6 O 0.8587(11) 1.0634(4) 0.69145(18) 0.0371(14) Uani 1 1 d .
O7 O 0.8205(12) 1.0081(5) 0.58932(18) 0.0402(15) Uani 1 1 d .
O8 O 1.0165(13) 0.8955(5) 0.6252(2) 0.0460(17) Uani 1 1 d .
S1 S 0.6643(5) 0.89461(16) 0.69708(7) 0.0420(6) Uani 1 1 d .
Cl1 Cl 0.3418(4) 0.74330(16) 0.96012(6) 0.0405(5) Uani 1 1 d .
I1 I 0.72194(9) 0.68941(4) 0.816669(16) 0.03506(18) Uani 1 1 d .

loop_
_atom_site_aniso_label
_atom_site_aniso_U_11
_atom_site_aniso_U_22
_atom_site_aniso_U_33
_atom_site_aniso_U_23
_atom_site_aniso_U_13
_atom_site_aniso_U_12
C1 0.043(5) 0.045(5) 0.040(5) 0.013(4) -0.002(4) -0.003(4)
C2 0.035(5) 0.036(5) 0.036(5) -0.004(4) -0.007(4) -0.002(4)
C3 0.043(5) 0.033(4) 0.032(4) -0.002(4) -0.003(4) -0.002(4)
C4 0.032(5) 0.026(4) 0.027(4) 0.004(3) 0.006(4) 0.001(4)
C5 0.031(5) 0.029(4) 0.023(4) 0.000(3) 0.001(3) -0.004(4)
C6 0.030(5) 0.024(4) 0.026(3) -0.001(3) -0.003(3) 0.001(4)
C7 0.028(4) 0.028(4) 0.031(4) 0.000(3) 0.001(4) -0.001(3)
C8 0.038(5) 0.032(5) 0.028(4) -0.001(4) -0.002(4) -0.005(4)
C9 0.026(4) 0.036(5) 0.033(4) -0.011(4) 0.003(3) -0.004(4)
C10 0.034(5) 0.025(4) 0.031(4) -0.006(3) 0.005(4) 0.003(4)
C11 0.034(4) 0.022(4) 0.039(4) -0.007(3) 0.006(4) -0.003(4)
C12 0.038(5) 0.029(4) 0.032(4) -0.005(4) 0.002(3) -0.004(4)
C13 0.024(4) 0.025(4) 0.034(4) -0.001(3) 0.000(3) -0.009(3)
C14 0.029(4) 0.017(4) 0.030(4) -0.002(3) -0.001(3) 0.003(3)
C15 0.026(4) 0.023(4) 0.032(4) 0.003(3) 0.003(3) 0.002(3)
C16 0.031(4) 0.036(5) 0.035(5) 0.009(4) 0.007(3) 0.007(3)
C17 0.030(5) 0.039(5) 0.033(5) 0.004(4) 0.001(4) -0.001(4)
C18 0.041(5) 0.028(4) 0.023(4) 0.000(3) 0.000(3) 0.001(4)
C19 0.037(5) 0.031(5) 0.031(4) 0.002(4) 0.000(4) 0.005(4)
C20 0.041(5) 0.024(4) 0.034(4) 0.001(4) 0.003(4) -0.001(4)
C21 0.050(6) 0.037(5) 0.031(4) -0.002(4) -0.006(4) -0.016(5)
C22 0.047(6) 0.028(4) 0.033(4) 0.001(4) 0.001(4) -0.006(4)
C23 0.045(6) 0.062(6) 0.037(5) 0.007(5) 0.007(4) 0.003(5)
O1 0.025(3) 0.025(3) 0.031(3) -0.002(2) -0.001(2) -0.003(2)
O2 0.033(3) 0.033(3) 0.037(3) -0.009(3) -0.003(2) -0.006(3)
O3 0.030(3) 0.026(3) 0.029(3) 0.002(2) 0.003(2) -0.004(2)
O4 0.029(3) 0.025(3) 0.035(3) 0.000(2) 0.001(2) 0.007(2)
O5 0.030(3) 0.027(3) 0.025(3) -0.001(2) -0.004(2) 0.000(2)
O6 0.044(4) 0.036(3) 0.031(3) 0.002(3) -0.005(3) -0.001(3)
O7 0.041(4) 0.048(4) 0.031(3) 0.003(3) 0.002(3) 0.007(3)
O8 0.047(4) 0.040(4) 0.051(4) 0.004(3) 0.004(3) 0.011(3)
S1 0.0567(16) 0.0363(11) 0.0330(11) 0.0006(9) -0.0019(10) -0.0132(11)
Cl1 0.0481(14) 0.0425(11) 0.0310(10) 0.0065(9) 0.0028(9) -0.0115(10)
I1 0.0324(3) 0.0387(3) 0.0341(3) -0.0068(2) -0.0011(2) -0.0001(2)

loop_
_atom_type_symbol
_atom_type_description
_atom_type_scat_dispersion_real
_atom_type_scat_dispersion_imag
_atom_type_scat_source
C C 0.0181 0.0091 'International Tables Vol C Tables 4.2.6.8 and 6.1.1.4'
H H 0.0000 0.0000 'International Tables Vol C Tables 4.2.6.8 and 6.1.1.4'
Cl Cl 0.3639 0.7018 'International Tables Vol C Tables 4.2.6.8 and 6.1.1.4'
I I -0.3257 6.8362 'International Tables Vol C Tables 4.2.6.8 and 6.1.1.4'
O O 0.0492 0.0322 'International Tables Vol C Tables 4.2.6.8 and 6.1.1.4'
S S 0.3331 0.5567 'International Tables Vol C Tables 4.2.6.8 and 6.1.1.4'

loop_
_geom_angle_atom_site_label_1
_geom_angle_atom_site_label_2
_geom_angle_atom_site_label_3
_geom_angle
C2 C1 H1A 120.0
C2 C1 H1B 120.0
H1A C1 H1B 120.0
C1 C2 C3 124.2(9)
C1 C2 I1 120.5(7)
C3 C2 I1 115.3(6)
C2 C3 C4 112.9(8)
C2 C3 H3A 109.0
C4 C3 H3A 109.0
C2 C3 H3B 109.0
C4 C3 H3B 109.0
H3A C3 H3B 107.8
C5 C4 C3 114.4(7)
C5 C4 Cl1 109.4(6)
C3 C4 Cl1 107.0(6)
C5 C4 H4 108.6
C3 C4 H4 108.6
Cl1 C4 H4 108.6
C4 C5 C6 113.5(7)
C4 C5 H5A 108.9
C6 C5 H5A 108.9
C4 C5 H5B 108.9
C6 C5 H5B 108.9
H5A C5 H5B 107.7
C7 C6 C5 113.8(6)
C7 C6 H6A 108.8
C5 C6 H6A 108.8
C7 C6 H6B 108.8
C5 C6 H6B 108.8
H6A C6 H6B 107.7
O1 C7 O3 112.6(6)
O1 C7 C8 104.3(6)
O3 C7 C8 112.4(7)
O1 C7 C6 107.2(7)
O3 C7 C6 105.2(6)
C8 C7 C6 115.2(7)
C7 C8 C9 102.8(7)
C7 C8 H8A 111.2
C9 C8 H8A 111.2
C7 C8 H8B 111.2
C9 C8 H8B 111.2
H8A C8 H8B 109.1
O2 C9 C8 109.4(7)
O2 C9 C10 107.3(7)
C8 C9 C10 103.7(7)
O2 C9 H9 112.0
C8 C9 H9 112.0
C10 C9 H9 112.0
O1 C10 C11 110.7(6)
O1 C10 C9 106.1(6)
C11 C10 C9 102.1(7)
O1 C10 H10 112.4
C11 C10 H10 112.4
C9 C10 H10 112.4
O4 C11 C10 116.9(7)
O4 C11 C12 115.9(7)
C10 C11 C12 102.3(7)
O4 C11 H11 107.0
C10 C11 H11 107.0
C12 C11 H11 107.0
O2 C12 C13 116.0(7)
O2 C12 C11 102.7(6)
C13 C12 C11 111.6(7)
O2 C12 H12 108.7
C13 C12 H12 108.7
C11 C12 H12 108.7
O3 C13 C14 108.2(6)
O3 C13 C12 119.6(7)
C14 C13 C12 104.4(7)
O3 C13 H13 108.0
C14 C13 H13 108.0
C12 C13 H13 108.0
O5 C14 C15 110.5(7)
O5 C14 C13 109.0(6)
C15 C14 C13 110.9(7)
O5 C14 H14 108.8
C15 C14 H14 108.8
C13 C14 H14 108.8
O4 C15 C16 108.4(6)
O4 C15 C14 111.8(7)
C16 C15 C14 109.4(7)
O4 C15 H15 109.0
C16 C15 H15 109.0
C14 C15 H15 109.0
C15 C16 C17 108.3(7)
C15 C16 H16A 110.0
C17 C16 H16A 110.0
C15 C16 H16B 110.0
C17 C16 H16B 110.0
H16A C16 H16B 108.4
C16 C17 C18 110.8(8)
C16 C17 H17A 109.5
C18 C17 H17A 109.5
C16 C17 H17B 109.5
C18 C17 H17B 109.5
H17A C17 H17B 108.1
O5 C18 C17 110.4(7)
O5 C18 C19 105.3(7)
C17 C18 C19 111.7(8)
O5 C18 H18 109.8
C17 C18 H18 109.8
C19 C18 H18 109.8
C20 C19 C18 113.9(7)
C20 C19 H19A 108.8
C18 C19 H19A 108.8
C20 C19 H19B 108.8
C18 C19 H19B 108.8
H19A C19 H19B 107.7
O6 C20 C19 124.5(8)
O6 C20 S1 122.2(7)
C19 C20 S1 113.3(6)
C22 C21 S1 110.7(7)
C22 C21 H21A 109.5
S1 C21 H21A 109.5
C22 C21 H21B 109.5
S1 C21 H21B 109.5
H21A C21 H21B 108.1
O8 C22 O7 123.8(9)
O8 C22 C21 126.7(8)
O7 C22 C21 109.5(8)
O7 C23 H23A 109.5
O7 C23 H23B 109.5
H23A C23 H23B 109.5
O7 C23 H23C 109.5
H23A C23 H23C 109.5
H23B C23 H23C 109.5
C7 O1 C10 108.3(6)
C12 O2 C9 106.7(6)
C7 O3 C13 124.1(6)
C11 O4 C15 116.8(6)
C14 O5 C18 112.4(6)
C22 O7 C23 114.3(8)
C20 S1 C21 98.5(4)

loop_
_geom_bond_atom_site_label_1
_geom_bond_atom_site_label_2
_geom_bond_distance
C1 C2 1.311(13)
C1 H1A 0.9500
C1 H1B 0.9500
C2 C3 1.503(13)
C2 I1 2.108(10)
C3 C4 1.514(12)
C3 H3A 0.9900
C3 H3B 0.9900
C4 C5 1.511(11)
C4 Cl1 1.824(8)
C4 H4 1.0000
C5 C6 1.529(11)
C5 H5A 0.9900
C5 H5B 0.9900
C6 C7 1.517(11)
C6 H6A 0.9900
C6 H6B 0.9900
C7 O1 1.422(10)
C7 O3 1.436(10)
C7 C8 1.512(12)
C8 C9 1.525(12)
C8 H8A 0.9900
C8 H8B 0.9900
C9 O2 1.453(10)
C9 C10 1.550(12)
C9 H9 1.0000
C10 O1 1.442(9)
C10 C11 1.532(11)
C10 H10 1.0000
C11 O4 1.422(10)
C11 C12 1.538(12)
C11 H11 1.0000
C12 O2 1.420(10)
C12 C13 1.537(12)
C12 H12 1.0000
C13 O3 1.446(9)
C13 C14 1.520(11)
C13 H13 1.0000
C14 O5 1.428(9)
C14 C15 1.516(12)
C14 H14 1.0000
C15 O4 1.443(9)
C15 C16 1.513(11)
C15 H15 1.0000
C16 C17 1.517(13)
C16 H16A 0.9900
C16 H16B 0.9900
C17 C18 1.523(13)
C17 H17A 0.9900
C17 H17B 0.9900
C18 O5 1.437(10)
C18 C19 1.529(12)
C18 H18 1.0000
C19 C20 1.500(12)
C19 H19A 0.9900
C19 H19B 0.9900
C20 O6 1.209(10)
C20 S1 1.768(9)
C21 C22 1.513(13)
C21 S1 1.799(9)
C21 H21A 0.9900
C21 H21B 0.9900
C22 O8 1.190(12)
C22 O7 1.351(11)
C23 O7 1.450(12)
C23 H23A 0.9800
C23 H23B 0.9800
C23 H23C 0.9800

loop_
_geom_torsion_atom_site_label_1
_geom_torsion_atom_site_label_2
_geom_torsion_atom_site_label_3
_geom_torsion_atom_site_label_4
_geom_torsion
C1 C2 C3 C4 -120.8(10)
I1 C2 C3 C4 59.3(9)
C2 C3 C4 C5 59.2(10)
C2 C3 C4 Cl1 -179.5(6)
C3 C4 C5 C6 179.8(7)
Cl1 C4 C5 C6 59.8(8)
C4 C5 C6 C7 -179.5(7)
C5 C6 C7 O1 54.0(9)
C5 C6 C7 O3 -66.0(8)
C5 C6 C7 C8 169.7(7)
O1 C7 C8 C9 -37.9(8)
O3 C7 C8 C9 84.4(8)
C6 C7 C8 C9 -155.1(7)
C7 C8 C9 O2 -89.0(8)
C7 C8 C9 C10 25.3(8)
O2 C9 C10 O1 111.0(7)
C8 C9 C10 O1 -4.7(8)
O2 C9 C10 C11 -5.1(8)
C8 C9 C10 C11 -120.8(7)
O1 C10 C11 O4 43.3(10)
C9 C10 C11 O4 155.9(6)
O1 C10 C11 C12 -84.5(8)
C9 C10 C11 C12 28.1(7)
O4 C11 C12 O2 -171.2(6)
C10 C11 C12 O2 -42.9(8)
O4 C11 C12 C13 -46.3(9)
C10 C11 C12 C13 82.0(8)
O2 C12 C13 O3 52.7(11)
C11 C12 C13 O3 -64.4(10)
O2 C12 C13 C14 173.9(7)
C11 C12 C13 C14 56.8(9)
O3 C13 C14 O5 -57.6(8)
C12 C13 C14 O5 174.0(6)
O3 C13 C14 C15 64.2(8)
C12 C13 C14 C15 -64.2(8)
O5 C14 C15 O4 -179.9(5)
C13 C14 C15 O4 59.2(8)
O5 C14 C15 C16 -59.7(9)
C13 C14 C15 C16 179.4(6)
O4 C15 C16 C17 179.3(7)
C14 C15 C16 C17 57.1(9)
C15 C16 C17 C18 -55.7(10)
C16 C17 C18 O5 55.9(10)
C16 C17 C18 C19 172.6(7)
O5 C18 C19 C20 -179.3(7)
C17 C18 C19 C20 60.9(11)
C18 C19 C20 O6 49.0(13)
C18 C19 C20 S1 -131.3(7)
S1 C21 C22 O8 31.7(13)
S1 C21 C22 O7 -149.7(6)
O3 C7 O1 C10 -85.9(7)
C8 C7 O1 C10 36.3(8)
C6 C7 O1 C10 158.9(6)
C11 C10 O1 C7 90.5(8)
C9 C10 O1 C7 -19.6(8)
C13 C12 O2 C9 -81.5(8)
C11 C12 O2 C9 40.6(8)
C8 C9 O2 C12 89.4(8)
C10 C9 O2 C12 -22.5(8)
O1 C7 O3 C13 55.3(10)
C8 C7 O3 C13 -62.3(10)
C6 C7 O3 C13 171.7(7)
C14 C13 O3 C7 -112.9(8)
C12 C13 O3 C7 6.3(12)
C10 C11 O4 C15 -81.4(9)
C12 C11 O4 C15 39.4(9)
C16 C15 O4 C11 -165.7(7)
C14 C15 O4 C11 -44.9(9)
C15 C14 O5 C18 60.6(9)
C13 C14 O5 C18 -177.4(7)
C17 C18 O5 C14 -58.2(9)
C19 C18 O5 C14 -178.9(7)
O8 C22 O7 C23 -1.6(13)
C21 C22 O7 C23 179.8(8)
O6 C20 S1 C21 4.8(9)
C19 C20 S1 C21 -174.9(7)
C22 C21 S1 C20 62.3(7)
